data_4107371
loop_
_publ_author_name
'Xiao-Yan Chen'
'Xiaoping Yang'
'Bradley J. Holliday'

_publ_section_title
;
 Photoluminescent Europium-Containing Inner Sphere Conducting
 Metallopolymer
;
_journal_name_full 'Journal of the American Chemical Society'
_journal_page_first 1546
_journal_page_last 1547
_journal_paper_doi 10.1021/ja077626a
_journal_volume 130
_journal_year 2008
_chemical_formula_moiety 'C69 H49 Eu N2 O10 S2'
_chemical_formula_sum 'C69 H49 Eu N2 O10 S2'
_chemical_formula_weight 1282.18
_chemical_name_systematic
; 
 ? 
;
_space_group_IT_number 14
_symmetry_cell_setting monoclinic
_symmetry_space_group_name_Hall '-P 2ybc'
_symmetry_space_group_name_H-M 'P 1 21/c 1'
_atom_sites_solution_hydrogens geom
_atom_sites_solution_primary direct
_atom_sites_solution_secondary difmap
_audit_creation_method SHELXL-97
_cell_angle_alpha 90.00
_cell_angle_beta 110.58(3)
_cell_angle_gamma 90.00
_cell_formula_units_Z 4
_cell_length_a 19.447(4)
_cell_length_b 16.846(3)
_cell_length_c 18.629(4)
_cell_measurement_reflns_used CCD
_cell_measurement_temperature 153(2)
_cell_volume 5713(2)
_computing_cell_refinement 'Collect software, Nonius B.V. 1998'
_computing_data_collection 'Collect software, Nonius B.V. 1998'
_computing_data_reduction
;
DENZO and Scalepack (Otwinoski and Minor, 1997)
;
_computing_molecular_graphics 'XL SHELXTL/PC, Siemens Analytical'
_computing_structure_refinement 'XL SHELXTL/PC, Siemens Analytical'
_computing_structure_solution
;

SIR97 - Altomare A., Burla M.C., Camalli M., Cascarano G.L., Giacovazzo C., 
Guagliardi A., Moliterni A.G.G., Polidori G.,Spagna R.
;
_diffrn_ambient_temperature 153(2)
_diffrn_measured_fraction_theta_full 0.995
_diffrn_measured_fraction_theta_max 0.995
_diffrn_measurement_device_type CCD
_diffrn_measurement_method \w-scans
_diffrn_radiation_monochromator graphite
_diffrn_radiation_source 'fine-focus sealed tube'
_diffrn_radiation_type MoK\a
_diffrn_radiation_wavelength 0.71073
_diffrn_reflns_av_R_equivalents 0.0506
_diffrn_reflns_av_sigmaI/netI 0.0906
_diffrn_reflns_limit_h_max 25
_diffrn_reflns_limit_h_min -25
_diffrn_reflns_limit_k_max 21
_diffrn_reflns_limit_k_min -21
_diffrn_reflns_limit_l_max 24
_diffrn_reflns_limit_l_min -24
_diffrn_reflns_number 24352
_diffrn_reflns_theta_full 27.50
_diffrn_reflns_theta_max 27.50
_diffrn_reflns_theta_min 2.92
_exptl_absorpt_coefficient_mu 1.236
_exptl_absorpt_correction_T_max 0.853
_exptl_absorpt_correction_T_min 0.816
_exptl_absorpt_correction_type gaussian
_exptl_absorpt_process_details
;
Absorption correction given as gaussian
;
_exptl_crystal_colour Yellow
_exptl_crystal_density_diffrn 1.491
_exptl_crystal_description Block
_exptl_crystal_F_000 2608
_exptl_crystal_size_max 0.16
_exptl_crystal_size_mid 0.15
_exptl_crystal_size_min 0.12
_refine_diff_density_max 0.884
_refine_diff_density_min -0.920
_refine_diff_density_rms 0.132
_refine_ls_abs_structure_details 'Flack H D (1983), Acta Cryst. A39, 876-881'
_refine_ls_abs_structure_Flack 0.08(2)
_refine_ls_extinction_coef 0.0065(3)
_refine_ls_extinction_expression Fc^*^=kFc[1+0.001xFc^2^\l^3^/sin(2\q)]^-1/4^
_refine_ls_extinction_method SHELXL
_refine_ls_goodness_of_fit_ref 1.042
_refine_ls_hydrogen_treatment constr
_refine_ls_matrix_type full
_refine_ls_number_parameters 757
_refine_ls_number_reflns 13062
_refine_ls_number_restraints 0
_refine_ls_restrained_S_all 1.042
_refine_ls_R_factor_all 0.1145
_refine_ls_R_factor_gt 0.0487
_refine_ls_shift/su_max 0.001
_refine_ls_shift/su_mean 0.000
_refine_ls_structure_factor_coef Fsqd
_refine_ls_weighting_details 'calc w=1/[\s^2^(Fo^2^)+(0.0700P)^2^+0.0000P] where P=(Fo^2^+2Fc^2^)/3'
_refine_ls_weighting_scheme calc
_refine_ls_wR_factor_gt 0.1099
_refine_ls_wR_factor_ref 0.1401
_reflns_number_gt 7593
_reflns_number_total 13062
_reflns_threshold_expression >2sigma(I)
_cod_data_source_file ja077626a-file004.cif
_cod_data_source_block chen-14
_cod_database_code 4107371

loop_
_symmetry_equiv_pos_as_xyz
'x, y, z'
'-x, y+1/2, -z+1/2'
'-x, -y, -z'
'x, -y-1/2, z-1/2'

loop_
_atom_site_label
_atom_site_type_symbol
_atom_site_fract_x
_atom_site_fract_y
_atom_site_fract_z
_atom_site_U_iso_or_equiv
_atom_site_adp_type
_atom_site_occupancy
_atom_site_symmetry_multiplicity
_atom_site_calc_flag
_atom_site_refinement_flags
Eu1 Eu 0.248632(12) 0.202793(13) 0.419482(12) 0.04040(10) Uani 1 1 d .
S1 S 0.26677(10) 0.59981(9) 0.60383(10) 0.0875(5) Uani 1 1 d .
S2 S 0.35209(10) -0.10281(9) 0.59100(8) 0.0772(4) Uani 1 1 d .
N1 N 0.2643(2) 0.3065(2) 0.5245(2) 0.0477(10) Uani 1 1 d .
N2 N 0.3060(2) 0.1532(2) 0.5598(2) 0.0466(9) Uani 1 1 d .
O1 O 0.1325(3) 0.6779(3) 0.4089(3) 0.0913(14) Uani 1 1 d .
O2 O 0.14829(19) 0.5081(2) 0.40918(19) 0.0633(9) Uani 1 1 d .
O3 O 0.46387(19) -0.0321(2) 0.7961(2) 0.0670(10) Uani 1 1 d .
O4 O 0.4855(2) -0.1994(2) 0.7756(2) 0.0669(10) Uani 1 1 d .
C1 C 0.2175(4) 0.6695(4) 0.5401(4) 0.101(2) Uani 1 1 d .
H1A H 0.2181 0.7246 0.5511 0.122 Uiso 1 1 calc R
C2 C 0.1771(3) 0.6363(3) 0.4717(3) 0.0736(16) Uani 1 1 d .
C3 C 0.0814(5) 0.6290(4) 0.3560(5) 0.131(3) Uani 1 1 d .
H3A H 0.0620 0.6579 0.3066 0.157 Uiso 1 1 calc R
H3B H 0.0398 0.6204 0.3740 0.157 Uiso 1 1 calc R
C4 C 0.1067(3) 0.5532(3) 0.3415(3) 0.0768(17) Uani 1 1 d .
H4A H 0.1377 0.5610 0.3099 0.092 Uiso 1 1 calc R
H4B H 0.0635 0.5213 0.3110 0.092 Uiso 1 1 calc R
C5 C 0.1865(3) 0.5526(3) 0.4716(3) 0.0543(13) Uani 1 1 d .
C6 C 0.2300(3) 0.5262(3) 0.5386(2) 0.0492(12) Uani 1 1 d .
C7 C 0.2536(3) 0.4416(3) 0.5620(3) 0.0506(12) Uani 1 1 d .
C8 C 0.2850(3) 0.4197(3) 0.6389(3) 0.0519(12) Uani 1 1 d .
H8A H 0.2915 0.4583 0.6780 0.062 Uiso 1 1 calc R
C9 C 0.3066(2) 0.3416(3) 0.6588(2) 0.0453(11) Uani 1 1 d .
C10 C 0.2956(2) 0.2864(3) 0.5997(2) 0.0430(11) Uani 1 1 d .
C11 C 0.2446(3) 0.3814(3) 0.5071(3) 0.0510(12) Uani 1 1 d .
H11A H 0.2230 0.3952 0.4544 0.061 Uiso 1 1 calc R
C12 C 0.3402(3) 0.3159(3) 0.7370(3) 0.0553(13) Uani 1 1 d .
H12A H 0.3468 0.3531 0.7772 0.066 Uiso 1 1 calc R
C13 C 0.3623(3) 0.2415(3) 0.7544(3) 0.0518(12) Uani 1 1 d .
H13A H 0.3852 0.2268 0.8067 0.062 Uiso 1 1 calc R
C14 C 0.3522(2) 0.1825(3) 0.6953(3) 0.0445(11) Uani 1 1 d .
C15 C 0.3732(2) 0.1034(3) 0.7105(3) 0.0491(12) Uani 1 1 d .
H15A H 0.3960 0.0866 0.7621 0.059 Uiso 1 1 calc R
C16 C 0.3613(2) 0.0490(3) 0.6520(3) 0.0467(11) Uani 1 1 d .
C17 C 0.3259(3) 0.0784(3) 0.5769(3) 0.0493(12) Uani 1 1 d .
H17A H 0.3158 0.0418 0.5357 0.059 Uiso 1 1 calc R
C18 C 0.3185(2) 0.2052(3) 0.6182(3) 0.0418(10) Uani 1 1 d .
C19 C 0.3842(2) -0.0366(3) 0.6632(2) 0.0468(11) Uani 1 1 d .
C20 C 0.4298(3) -0.0706(3) 0.7279(3) 0.0532(12) Uani 1 1 d .
C21 C 0.5272(3) -0.0772(4) 0.8457(4) 0.092(2) Uani 1 1 d .
H21A H 0.5445 -0.0542 0.8980 0.110 Uiso 1 1 calc R
H21B H 0.5678 -0.0740 0.8255 0.110 Uiso 1 1 calc R
C22 C 0.5057(3) -0.1621(4) 0.8489(3) 0.0787(17) Uani 1 1 d .
H22A H 0.5474 -0.1913 0.8859 0.094 Uiso 1 1 calc R
H22B H 0.4638 -0.1647 0.8674 0.094 Uiso 1 1 calc R
C23 C 0.4394(3) -0.1528(3) 0.7183(3) 0.0587(14) Uani 1 1 d .
C24 C 0.4013(3) -0.1786(3) 0.6479(3) 0.0702(16) Uani 1 1 d .
H24A H 0.4014 -0.2319 0.6313 0.084 Uiso 1 1 calc R
O5 O 0.37257(19) 0.2387(2) 0.45398(17) 0.0544(8) Uani 1 1 d .
O6 O 0.31417(17) 0.09181(18) 0.40657(17) 0.0490(8) Uani 1 1 d .
C25 C 0.4883(3) 0.3365(4) 0.4598(3) 0.0759(17) Uani 1 1 d .
H25A H 0.4398 0.3562 0.4361 0.091 Uiso 1 1 calc R
C26 C 0.5472(5) 0.3879(5) 0.4753(4) 0.104(2) Uani 1 1 d .
H26A H 0.5399 0.4423 0.4612 0.125 Uiso 1 1 calc R
C27 C 0.6170(5) 0.3578(6) 0.5119(4) 0.108(3) Uani 1 1 d .
H27A H 0.6578 0.3927 0.5230 0.130 Uiso 1 1 calc R
C28 C 0.6296(4) 0.2791(5) 0.5329(4) 0.093(2) Uani 1 1 d .
H28A H 0.6781 0.2599 0.5586 0.112 Uiso 1 1 calc R
C29 C 0.5697(3) 0.2289(4) 0.5155(3) 0.0747(17) Uani 1 1 d .
H29A H 0.5771 0.1745 0.5294 0.090 Uiso 1 1 calc R
C30 C 0.4991(3) 0.2568(3) 0.4781(3) 0.0595(14) Uani 1 1 d .
C31 C 0.4321(3) 0.2046(3) 0.4576(3) 0.0536(13) Uani 1 1 d .
C32 C 0.4382(3) 0.1250(3) 0.4380(3) 0.0553(13) Uani 1 1 d .
H32A H 0.4856 0.1050 0.4440 0.066 Uiso 1 1 calc R
C33 C 0.3781(3) 0.0736(3) 0.4100(2) 0.0496(12) Uani 1 1 d .
C34 C 0.3855(3) -0.0055(3) 0.3757(3) 0.0527(12) Uani 1 1 d .
C35 C 0.4492(3) -0.0335(3) 0.3679(3) 0.0717(16) Uani 1 1 d .
H35A H 0.4930 -0.0033 0.3882 0.086 Uiso 1 1 calc R
C36 C 0.4508(4) -0.1043(4) 0.3312(4) 0.0837(18) Uani 1 1 d .
H36A H 0.4953 -0.1221 0.3264 0.100 Uiso 1 1 calc R
C37 C 0.3900(3) -0.1477(4) 0.3026(3) 0.0813(18) Uani 1 1 d .
H37A H 0.3906 -0.1961 0.2767 0.098 Uiso 1 1 calc R
C38 C 0.3260(3) -0.1216(4) 0.3110(4) 0.099(2) Uani 1 1 d .
H38A H 0.2827 -0.1528 0.2912 0.119 Uiso 1 1 calc R
C39 C 0.3237(3) -0.0514(3) 0.3475(3) 0.0769(18) Uani 1 1 d .
H39C H 0.2792 -0.0346 0.3531 0.092 Uiso 1 1 calc R
O5A O 0.18032(18) 0.09750(18) 0.43862(18) 0.0524(8) Uani 1 1 d .
O6A O 0.12838(17) 0.24817(18) 0.39407(17) 0.0480(8) Uani 1 1 d .
C25A C 0.1518(3) -0.0595(3) 0.4456(3) 0.0744(16) Uani 1 1 d .
H25B H 0.1991 -0.0437 0.4467 0.089 Uiso 1 1 calc R
C26A C 0.1385(4) -0.1377(3) 0.4582(4) 0.0841(19) Uani 1 1 d .
H26B H 0.1768 -0.1756 0.4666 0.101 Uiso 1 1 calc R
C27A C 0.0713(4) -0.1625(3) 0.4589(4) 0.0762(17) Uani 1 1 d .
H27B H 0.0636 -0.2163 0.4694 0.091 Uiso 1 1 calc R
C28A C 0.0168(4) -0.1091(4) 0.4444(4) 0.095(2) Uani 1 1 d .
H28B H -0.0300 -0.1254 0.4442 0.114 Uiso 1 1 calc R
C29A C 0.0284(3) -0.0304(4) 0.4299(4) 0.088(2) Uani 1 1 d .
H29B H -0.0112 0.0062 0.4186 0.105 Uiso 1 1 calc R
C30A C 0.0961(3) -0.0041(3) 0.4313(3) 0.0537(12) Uani 1 1 d .
C31A C 0.1131(3) 0.0797(3) 0.4180(3) 0.0519(12) Uani 1 1 d .
C32A C 0.0555(3) 0.1332(3) 0.3824(3) 0.0553(13) Uani 1 1 d .
H32B H 0.0067 0.1131 0.3642 0.066 Uiso 1 1 calc R
C33A C 0.0656(3) 0.2134(3) 0.3724(3) 0.0486(12) Uani 1 1 d .
C34A C 0.0006(3) 0.2656(3) 0.3336(3) 0.0522(12) Uani 1 1 d .
C35A C -0.0681(3) 0.2489(4) 0.3356(3) 0.0773(17) Uani 1 1 d .
H35B H -0.0752 0.2036 0.3625 0.093 Uiso 1 1 calc R
C36A C -0.1263(3) 0.2978(4) 0.2986(5) 0.094(2) Uani 1 1 d .
H36B H -0.1732 0.2872 0.3015 0.113 Uiso 1 1 calc R
C37A C -0.1170(3) 0.3628(4) 0.2569(4) 0.0859(19) Uani 1 1 d .
H37B H -0.1577 0.3953 0.2296 0.103 Uiso 1 1 calc R
C38A C -0.0495(3) 0.3791(4) 0.2557(3) 0.0773(17) Uani 1 1 d .
H38B H -0.0427 0.4239 0.2279 0.093 Uiso 1 1 calc R
C39A C 0.0093(3) 0.3321(3) 0.2941(3) 0.0613(14) Uani 1 1 d .
H39A H 0.0567 0.3452 0.2935 0.074 Uiso 1 1 calc R
O5B O 0.19371(17) 0.17050(18) 0.29184(17) 0.0498(8) Uani 1 1 d .
O6B O 0.24652(18) 0.31951(19) 0.35018(18) 0.0520(8) Uani 1 1 d .
C25B C 0.1186(3) 0.0795(3) 0.1708(3) 0.0653(15) Uani 1 1 d .
H25C H 0.1314 0.0590 0.2213 0.078 Uiso 1 1 calc R
C26B C 0.0903(3) 0.0287(4) 0.1092(3) 0.0734(16) Uani 1 1 d .
H26C H 0.0837 -0.0259 0.1175 0.088 Uiso 1 1 calc R
C27B C 0.0719(3) 0.0577(4) 0.0358(3) 0.0736(16) Uani 1 1 d .
H27C H 0.0541 0.0227 -0.0067 0.088 Uiso 1 1 calc R
C28B C 0.0791(3) 0.1366(4) 0.0243(3) 0.0724(16) Uani 1 1 d .
H28C H 0.0642 0.1569 -0.0265 0.087 Uiso 1 1 calc R
C29B C 0.1080(3) 0.1877(3) 0.0860(3) 0.0603(14) Uani 1 1 d .
H29C H 0.1139 0.2425 0.0775 0.072 Uiso 1 1 calc R
C30B C 0.1284(3) 0.1582(3) 0.1607(3) 0.0510(12) Uani 1 1 d .
C31B C 0.1656(3) 0.2082(3) 0.2293(3) 0.0468(11) Uani 1 1 d .
C32B C 0.1710(3) 0.2904(3) 0.2222(3) 0.0514(12) Uani 1 1 d .
H32C H 0.1444 0.3135 0.1738 0.062 Uiso 1 1 calc R
C33B C 0.2125(3) 0.3410(3) 0.2809(3) 0.0496(12) Uani 1 1 d .
C34B C 0.2209(3) 0.4277(3) 0.2631(3) 0.0538(13) Uani 1 1 d .
C35B C 0.1806(3) 0.4624(3) 0.1917(3) 0.0712(16) Uani 1 1 d .
H35C H 0.1447 0.4320 0.1539 0.085 Uiso 1 1 calc R
C36B C 0.1930(3) 0.5400(3) 0.1763(3) 0.0740(16) Uani 1 1 d .
H36C H 0.1653 0.5625 0.1280 0.089 Uiso 1 1 calc R
C37B C 0.2439(3) 0.5844(3) 0.2292(3) 0.0680(15) Uani 1 1 d .
H37C H 0.2517 0.6380 0.2182 0.082 Uiso 1 1 calc R
C38B C 0.2849(3) 0.5514(3) 0.2999(4) 0.0738(16) Uani 1 1 d .
H38C H 0.3211 0.5823 0.3370 0.089 Uiso 1 1 calc R
C39B C 0.2728(3) 0.4727(3) 0.3164(3) 0.0581(13) Uani 1 1 d .
H39B H 0.3007 0.4504 0.3648 0.070 Uiso 1 1 calc R

loop_
_atom_site_aniso_label
_atom_site_aniso_U_11
_atom_site_aniso_U_22
_atom_site_aniso_U_33
_atom_site_aniso_U_23
_atom_site_aniso_U_13
_atom_site_aniso_U_12
Eu1 0.05002(16) 0.03415(14) 0.03695(14) -0.00127(10) 0.01520(10) 0.00261(11)
S1 0.1211(14) 0.0501(9) 0.0778(10) -0.0123(8) 0.0183(9) 0.0019(9)
S2 0.1207(13) 0.0508(8) 0.0579(8) 0.0037(7) 0.0287(8) 0.0117(9)
N1 0.058(2) 0.042(2) 0.041(2) -0.0007(17) 0.0140(18) 0.0085(19)
N2 0.057(2) 0.042(2) 0.043(2) -0.0005(18) 0.0200(18) 0.0021(19)
O1 0.128(4) 0.055(2) 0.081(3) 0.013(2) 0.025(3) 0.026(3)
O2 0.079(2) 0.053(2) 0.055(2) 0.0042(18) 0.0196(18) 0.0063(19)
O3 0.065(2) 0.058(2) 0.068(2) 0.0031(19) 0.0105(18) 0.0118(19)
O4 0.076(3) 0.057(2) 0.072(3) 0.0150(19) 0.032(2) 0.0147(19)
C1 0.148(6) 0.051(4) 0.090(5) -0.007(4) 0.022(5) 0.015(4)
C2 0.093(4) 0.056(4) 0.075(4) 0.003(3) 0.032(3) 0.018(3)
C3 0.064(8) 0.069(5) 0.106(6) 0.010(5) -0.019(6) 0.024(5)
C4 0.090(4) 0.067(4) 0.066(4) 0.010(3) 0.017(3) 0.021(3)
C5 0.068(3) 0.037(3) 0.063(3) -0.006(2) 0.030(3) 0.003(2)
C6 0.069(3) 0.041(3) 0.033(3) -0.003(2) 0.013(2) -0.011(2)
C7 0.057(3) 0.041(3) 0.054(3) -0.010(2) 0.020(2) -0.001(2)
C8 0.056(3) 0.048(3) 0.048(3) -0.011(2) 0.014(2) 0.003(2)
C9 0.050(3) 0.043(3) 0.045(3) -0.008(2) 0.019(2) 0.005(2)
C10 0.044(3) 0.047(3) 0.041(3) -0.002(2) 0.018(2) 0.000(2)
C11 0.060(3) 0.044(3) 0.049(3) -0.003(2) 0.019(2) 0.008(2)
C12 0.058(3) 0.058(3) 0.048(3) -0.009(2) 0.016(2) 0.003(3)
C13 0.057(3) 0.061(3) 0.035(2) -0.003(2) 0.014(2) 0.006(3)
C14 0.044(3) 0.048(3) 0.045(3) 0.003(2) 0.020(2) 0.003(2)
C15 0.048(3) 0.055(3) 0.044(3) 0.008(2) 0.016(2) 0.009(2)
C16 0.054(3) 0.045(3) 0.047(3) 0.002(2) 0.024(2) 0.004(2)
C17 0.057(3) 0.042(3) 0.054(3) -0.002(2) 0.026(2) -0.001(2)
C18 0.039(2) 0.044(3) 0.044(3) -0.001(2) 0.016(2) -0.001(2)
C19 0.051(3) 0.057(3) 0.037(2) 0.008(2) 0.021(2) -0.001(2)
C20 0.056(3) 0.053(3) 0.058(3) 0.001(3) 0.030(3) 0.003(3)
C21 0.064(4) 0.069(4) 0.112(5) -0.005(4) -0.007(3) 0.025(3)
C22 0.078(4) 0.070(4) 0.077(4) 0.014(3) 0.012(3) 0.029(3)
C23 0.076(4) 0.048(3) 0.063(3) 0.018(3) 0.039(3) 0.018(3)
C24 0.106(5) 0.045(3) 0.062(4) 0.011(3) 0.033(3) 0.013(3)
O5 0.059(2) 0.049(2) 0.053(2) -0.0065(16) 0.0166(16) -0.0003(18)
O6 0.049(2) 0.0465(19) 0.0527(19) -0.0050(15) 0.0193(15) 0.0022(16)
C25 0.090(4) 0.072(4) 0.054(3) -0.004(3) 0.010(3) -0.024(4)
C26 0.123(6) 0.097(5) 0.074(5) 0.004(4) 0.012(4) -0.035(5)
C27 0.130(7) 0.122(7) 0.079(5) -0.022(5) 0.044(5) -0.069(6)
C28 0.064(4) 0.137(7) 0.074(4) -0.031(5) 0.019(3) -0.035(5)
C29 0.058(4) 0.097(5) 0.065(4) -0.025(3) 0.015(3) -0.014(3)
C30 0.063(4) 0.070(4) 0.043(3) -0.014(3) 0.016(2) -0.018(3)
C31 0.060(3) 0.059(3) 0.035(3) 0.000(2) 0.008(2) -0.006(3)
C32 0.046(3) 0.060(3) 0.052(3) -0.008(2) 0.007(2) 0.003(3)
C33 0.056(3) 0.049(3) 0.039(3) 0.002(2) 0.011(2) 0.005(3)
C34 0.057(3) 0.047(3) 0.052(3) -0.005(2) 0.016(2) 0.009(3)
C35 0.064(4) 0.057(4) 0.104(5) -0.007(3) 0.042(3) -0.001(3)
C36 0.082(4) 0.069(4) 0.116(5) -0.017(4) 0.055(4) 0.004(4)
C37 0.083(4) 0.069(4) 0.086(4) -0.027(3) 0.022(3) 0.015(4)
C38 0.057(4) 0.099(5) 0.117(5) -0.060(4) 0.001(3) 0.013(4)
C39 0.053(3) 0.068(4) 0.095(4) -0.034(3) 0.008(3) 0.012(3)
O5A 0.050(2) 0.0443(19) 0.061(2) 0.0044(16) 0.0179(16) 0.0021(16)
O6A 0.053(2) 0.043(2) 0.0488(18) -0.0013(15) 0.0190(15) 0.0046(16)
C25A 0.074(4) 0.052(4) 0.092(4) 0.004(3) 0.024(3) -0.003(3)
C26A 0.081(4) 0.049(4) 0.111(5) 0.012(3) 0.021(4) 0.007(3)
C27A 0.092(5) 0.046(3) 0.092(4) 0.004(3) 0.034(4) -0.010(3)
C28A 0.076(4) 0.069(4) 0.140(6) 0.015(4) 0.039(4) -0.017(4)
C29A 0.067(4) 0.060(4) 0.137(6) 0.025(4) 0.037(4) 0.005(3)
C30A 0.067(3) 0.039(3) 0.056(3) -0.001(2) 0.022(2) -0.002(3)
C31A 0.062(3) 0.046(3) 0.049(3) 0.002(2) 0.023(2) 0.002(3)
C32A 0.054(3) 0.044(3) 0.064(3) 0.004(2) 0.016(2) -0.001(2)
C33A 0.053(3) 0.051(3) 0.045(3) -0.001(2) 0.022(2) 0.002(3)
C34A 0.052(3) 0.050(3) 0.051(3) -0.005(2) 0.015(2) 0.005(2)
C35A 0.066(4) 0.069(4) 0.099(5) 0.023(3) 0.032(3) 0.014(3)
C36A 0.053(4) 0.085(5) 0.141(6) 0.034(4) 0.031(4) 0.016(3)
C37A 0.056(4) 0.072(4) 0.113(5) 0.016(4) 0.010(3) 0.010(3)
C38A 0.071(4) 0.071(4) 0.082(4) 0.022(3) 0.016(3) 0.010(3)
C39A 0.056(3) 0.058(3) 0.067(3) 0.008(3) 0.018(3) 0.006(3)
O5B 0.067(2) 0.0412(18) 0.0414(18) -0.0001(15) 0.0199(16) 0.0000(16)
O6B 0.066(2) 0.0435(18) 0.0446(19) -0.0007(15) 0.0172(16) -0.0043(16)
C25B 0.077(4) 0.062(4) 0.057(3) -0.003(3) 0.024(3) -0.017(3)
C26B 0.092(4) 0.068(4) 0.059(4) -0.004(3) 0.026(3) -0.015(3)
C27B 0.072(4) 0.085(5) 0.064(4) -0.023(3) 0.024(3) -0.019(3)
C28B 0.090(4) 0.077(4) 0.045(3) 0.003(3) 0.018(3) -0.013(3)
C29B 0.074(4) 0.055(3) 0.050(3) -0.002(3) 0.019(3) -0.002(3)
C30B 0.053(3) 0.056(3) 0.043(3) -0.007(2) 0.015(2) -0.008(2)
C31B 0.051(3) 0.045(3) 0.044(3) 0.003(2) 0.016(2) 0.003(2)
C32B 0.055(3) 0.049(3) 0.047(3) 0.003(2) 0.015(2) 0.001(2)
C33B 0.052(3) 0.050(3) 0.053(3) -0.005(2) 0.025(2) 0.002(2)
C34B 0.065(3) 0.041(3) 0.063(3) 0.002(2) 0.032(3) 0.001(2)
C35B 0.080(4) 0.055(4) 0.071(4) 0.008(3) 0.017(3) -0.005(3)
C36B 0.091(4) 0.055(4) 0.075(4) 0.021(3) 0.027(3) 0.001(3)
C37B 0.092(4) 0.048(3) 0.076(4) 0.010(3) 0.045(3) -0.007(3)
C38B 0.080(4) 0.057(4) 0.096(5) -0.018(3) 0.045(4) -0.014(3)
C39B 0.063(3) 0.051(3) 0.062(3) -0.010(3) 0.026(3) -0.004(3)

loop_
_atom_type_symbol
_atom_type_description
_atom_type_scat_dispersion_real
_atom_type_scat_dispersion_imag
_atom_type_scat_source
C C 0.0033 0.0016 'International Tables Vol C Tables 4.2.6.8 and 6.1.1.4'
H H 0.0000 0.0000 'International Tables Vol C Tables 4.2.6.8 and 6.1.1.4'
N N 0.0061 0.0033 'International Tables Vol C Tables 4.2.6.8 and 6.1.1.4'
O O 0.0106 0.0060 'International Tables Vol C Tables 4.2.6.8 and 6.1.1.4'
S S 0.1246 0.1234 'International Tables Vol C Tables 4.2.6.8 and 6.1.1.4'
Eu Eu -0.1578 3.6682 'International Tables Vol C Tables 4.2.6.8 and 6.1.1.4'

loop_
_geom_angle_atom_site_label_1
_geom_angle_atom_site_label_2
_geom_angle_atom_site_label_3
_geom_angle
O5B Eu1 O5A 83.98(11)
O5B Eu1 O6 77.00(11)
O5A Eu1 O6 76.40(12)
O5B Eu1 O6B 73.60(11)
O5A Eu1 O6B 145.74(11)
O6 Eu1 O6B 121.47(11)
O5B Eu1 O5 113.75(11)
O5A Eu1 O5 138.15(11)
O6 Eu1 O5 71.79(11)
O6B Eu1 O5 75.63(12)
O5B Eu1 O6A 78.52(11)
O5A Eu1 O6A 72.28(11)
O6 Eu1 O6A 141.83(11)
O6B Eu1 O6A 78.01(11)
O5 Eu1 O6A 145.81(12)
O5B Eu1 N1 146.89(12)
O5A Eu1 N1 108.98(12)
O6 Eu1 N1 134.94(11)
O6B Eu1 N1 79.80(11)
O5 Eu1 N1 77.29(12)
O6A Eu1 N1 76.94(12)
O5B Eu1 N2 147.52(12)
O5A Eu1 N2 70.43(11)
O6 Eu1 N2 77.77(11)
O6B Eu1 N2 138.01(11)
O5 Eu1 N2 76.74(12)
O6A Eu1 N2 110.69(11)
N1 Eu1 N2 63.63(12)
C1 S1 C6 90.7(3)
C19 S2 C24 91.7(3)
C11 N1 C10 118.5(4)
C11 N1 Eu1 121.0(3)
C10 N1 Eu1 120.5(3)
C17 N2 C18 118.0(4)
C17 N2 Eu1 122.3(3)
C18 N2 Eu1 119.7(3)
C2 O1 C3 112.3(5)
C5 O2 C4 115.0(4)
C20 O3 C21 111.4(4)
C23 O4 C22 112.2(4)
C2 C1 S1 111.5(5)
C2 C1 H1A 124.2
S1 C1 H1A 124.2
C1 C2 O1 124.8(5)
C1 C2 C5 112.1(5)
O1 C2 C5 123.1(5)
O1 C3 C4 117.1(6)
O1 C3 H3A 108.0
C4 C3 H3A 108.0
O1 C3 H3B 108.0
C4 C3 H3B 108.0
H3A C3 H3B 107.3
C3 C4 O2 115.4(5)
C3 C4 H4A 108.4
O2 C4 H4A 108.4
C3 C4 H4B 108.4
O2 C4 H4B 108.4
H4A C4 H4B 107.5
C6 C5 O2 126.8(4)
C6 C5 C2 112.1(5)
O2 C5 C2 120.9(5)
C5 C6 C7 128.5(4)
C5 C6 S1 113.4(4)
C7 C6 S1 118.0(3)
C8 C7 C11 117.0(4)
C8 C7 C6 121.6(4)
C11 C7 C6 121.4(4)
C9 C8 C7 120.3(4)
C9 C8 H8A 119.8
C7 C8 H8A 119.8
C8 C9 C10 118.1(4)
C8 C9 C12 122.7(4)
C10 C9 C12 119.1(4)
N1 C10 C9 122.3(4)
N1 C10 C18 118.1(4)
C9 C10 C18 119.6(4)
N1 C11 C7 123.8(4)
N1 C11 H11A 118.1
C7 C11 H11A 118.1
C13 C12 C9 121.6(4)
C13 C12 H12A 119.2
C9 C12 H12A 119.2
C12 C13 C14 121.1(4)
C12 C13 H13A 119.4
C14 C13 H13A 119.4
C15 C14 C18 117.8(4)
C15 C14 C13 123.4(4)
C18 C14 C13 118.8(4)
C16 C15 C14 121.3(4)
C16 C15 H15A 119.4
C14 C15 H15A 119.4
C15 C16 C17 115.9(4)
C15 C16 C19 124.6(4)
C17 C16 C19 119.5(4)
N2 C17 C16 124.8(4)
N2 C17 H17A 117.6
C16 C17 H17A 117.6
N2 C18 C14 122.2(4)
N2 C18 C10 118.0(4)
C14 C18 C10 119.7(4)
C20 C19 C16 127.1(4)
C20 C19 S2 112.0(4)
C16 C19 S2 121.0(3)
C19 C20 O3 125.4(5)
C19 C20 C23 112.2(5)
O3 C20 C23 122.5(5)
O3 C21 C22 109.6(5)
O3 C21 H21A 109.7
C22 C21 H21A 109.7
O3 C21 H21B 109.7
C22 C21 H21B 109.7
H21A C21 H21B 108.2
O4 C22 C21 111.7(5)
O4 C22 H22A 109.3
C21 C22 H22A 109.3
O4 C22 H22B 109.3
C21 C22 H22B 109.3
H22A C22 H22B 107.9
C24 C23 O4 124.4(5)
C24 C23 C20 113.0(5)
O4 C23 C20 122.6(5)
C23 C24 S2 111.2(4)
C23 C24 H24A 124.4
S2 C24 H24A 124.4
C31 O5 Eu1 136.6(3)
C33 O6 Eu1 139.3(3)
C26 C25 C30 120.9(6)
C26 C25 H25A 119.5
C30 C25 H25A 119.5
C25 C26 C27 118.1(7)
C25 C26 H26A 121.0
C27 C26 H26A 121.0
C28 C27 C26 122.5(7)
C28 C27 H27A 118.7
C26 C27 H27A 118.7
C27 C28 C29 118.0(7)
C27 C28 H28A 121.0
C29 C28 H28A 121.0
C28 C29 C30 121.1(7)
C28 C29 H29A 119.5
C30 C29 H29A 119.5
C25 C30 C29 119.4(5)
C25 C30 C31 117.5(5)
C29 C30 C31 123.1(5)
O5 C31 C32 125.1(5)
O5 C31 C30 116.1(5)
C32 C31 C30 118.6(5)
C33 C32 C31 123.4(5)
C33 C32 H32A 118.3
C31 C32 H32A 118.3
O6 C33 C32 123.3(4)
O6 C33 C34 115.7(4)
C32 C33 C34 120.9(5)
C39 C34 C35 117.8(5)
C39 C34 C33 117.3(5)
C35 C34 C33 124.8(5)
C34 C35 C36 121.6(6)
C34 C35 H35A 119.2
C36 C35 H35A 119.2
C37 C36 C35 120.0(6)
C37 C36 H36A 120.0
C35 C36 H36A 120.0
C36 C37 C38 119.3(6)
C36 C37 H37A 120.3
C38 C37 H37A 120.3
C39 C38 C37 121.2(6)
C39 C38 H38A 119.4
C37 C38 H38A 119.4
C34 C39 C38 119.9(5)
C34 C39 H39C 120.0
C38 C39 H39C 120.0
C31A O5A Eu1 136.4(3)
C33A O6A Eu1 133.3(3)
C26A C25A C30A 119.7(6)
C26A C25A H25B 120.1
C30A C25A H25B 120.1
C27A C26A C25A 121.8(6)
C27A C26A H26B 119.1
C25A C26A H26B 119.1
C28A C27A C26A 118.7(6)
C28A C27A H27B 120.7
C26A C27A H27B 120.7
C27A C28A C29A 120.6(6)
C27A C28A H28B 119.7
C29A C28A H28B 119.7
C30A C29A C28A 121.4(6)
C30A C29A H29B 119.3
C28A C29A H29B 119.3
C29A C30A C25A 117.7(5)
C29A C30A C31A 124.5(5)
C25A C30A C31A 117.8(5)
O5A C31A C32A 123.9(5)
O5A C31A C30A 116.2(4)
C32A C31A C30A 119.8(5)
C33A C32A C31A 124.0(5)
C33A C32A H32B 118.0
C31A C32A H32B 118.0
O6A C33A C32A 124.4(4)
O6A C33A C34A 115.5(4)
C32A C33A C34A 120.1(5)
C35A C34A C39A 118.8(5)
C35A C34A C33A 121.8(5)
C39A C34A C33A 119.4(5)
C36A C35A C34A 120.0(6)
C36A C35A H35B 120.0
C34A C35A H35B 120.0
C35A C36A C37A 120.5(6)
C35A C36A H36B 119.8
C37A C36A H36B 119.8
C38A C37A C36A 119.2(6)
C38A C37A H37B 120.4
C36A C37A H37B 120.4
C37A C38A C39A 120.9(6)
C37A C38A H38B 119.6
C39A C38A H38B 119.6
C38A C39A C34A 120.7(5)
C38A C39A H39A 119.7
C34A C39A H39A 119.7
C31B O5B Eu1 136.3(3)
C33B O6B Eu1 134.1(3)
C30B C25B C26B 121.5(5)
C30B C25B H25C 119.2
C26B C25B H25C 119.2
C27B C26B C25B 119.7(6)
C27B C26B H26C 120.2
C25B C26B H26C 120.2
C28B C27B C26B 119.8(5)
C28B C27B H27C 120.1
C26B C27B H27C 120.1
C27B C28B C29B 120.7(5)
C27B C28B H28C 119.7
C29B C28B H28C 119.7
C28B C29B C30B 119.6(5)
C28B C29B H29C 120.2
C30B C29B H29C 120.2
C25B C30B C29B 118.6(5)
C25B C30B C31B 118.8(4)
C29B C30B C31B 122.4(5)
O5B C31B C32B 124.1(4)
O5B C31B C30B 115.3(4)
C32B C31B C30B 120.5(4)
C31B C32B C33B 124.8(5)
C31B C32B H32C 117.6
C33B C32B H32C 117.6
O6B C33B C32B 124.7(5)
O6B C33B C34B 115.8(4)
C32B C33B C34B 119.5(4)
C39B C34B C35B 118.5(5)
C39B C34B C33B 118.8(5)
C35B C34B C33B 122.5(5)
C36B C35B C34B 120.6(5)
C36B C35B H35C 119.7
C34B C35B H35C 119.7
C37B C36B C35B 120.7(5)
C37B C36B H36C 119.6
C35B C36B H36C 119.6
C36B C37B C38B 119.8(5)
C36B C37B H37C 120.1
C38B C37B H37C 120.1
C37B C38B C39B 120.1(5)
C37B C38B H38C 120.0
C39B C38B H38C 120.0
C34B C39B C38B 120.2(5)
C34B C39B H39B 119.9
C38B C39B H39B 119.9

loop_
_geom_bond_atom_site_label_1
_geom_bond_atom_site_label_2
_geom_bond_distance
Eu1 O5B 2.303(3)
Eu1 O5A 2.318(3)
Eu1 O6 2.322(3)
Eu1 O6B 2.345(3)
Eu1 O5 2.345(3)
Eu1 O6A 2.345(3)
Eu1 N1 2.561(4)
Eu1 N2 2.593(4)
S1 C1 1.704(7)
S1 C6 1.708(5)
S2 C19 1.689(5)
S2 C24 1.719(5)
N1 C11 1.325(6)
N1 C10 1.358(6)
N2 C17 1.325(6)
N2 C18 1.350(5)
O1 C2 1.377(7)
O1 C3 1.396(8)
O2 C5 1.364(6)
O2 C4 1.451(6)
O3 C20 1.373(6)
O3 C21 1.465(6)
O4 C23 1.374(6)
O4 C22 1.426(7)
C1 C2 1.361(8)
C1 H1A 0.9500
C2 C5 1.421(7)
C3 C4 1.427(9)
C3 H3A 0.9900
C3 H3B 0.9900
C4 H4A 0.9900
C4 H4B 0.9900
C5 C6 1.314(6)
C6 C7 1.513(7)
C7 C8 1.395(7)
C7 C11 1.408(6)
C8 C9 1.391(6)
C8 H8A 0.9500
C9 C10 1.399(6)
C9 C12 1.439(6)
C10 C18 1.442(6)
C11 H11A 0.9500
C12 C13 1.328(7)
C12 H12A 0.9500
C13 C14 1.445(6)
C13 H13A 0.9500
C14 C15 1.393(6)
C14 C18 1.407(6)
C15 C16 1.380(6)
C15 H15A 0.9500
C16 C17 1.413(6)
C16 C19 1.502(6)
C17 H17A 0.9500
C19 C20 1.347(6)
C20 C23 1.417(7)
C21 C22 1.497(8)
C21 H21A 0.9900
C21 H21B 0.9900
C22 H22A 0.9900
C22 H22B 0.9900
C23 C24 1.331(8)
C24 H24A 0.9500
O5 C31 1.274(6)
O6 C33 1.261(5)
C25 C26 1.382(8)
C25 C30 1.383(8)
C25 H25A 0.9500
C26 C27 1.384(11)
C26 H26A 0.9500
C27 C28 1.380(10)
C27 H27A 0.9500
C28 C29 1.382(8)
C28 H28A 0.9500
C29 C30 1.386(8)
C29 H29A 0.9500
C30 C31 1.505(7)
C31 C32 1.406(7)
C32 C33 1.400(7)
C32 H32A 0.9500
C33 C34 1.507(7)
C34 C39 1.369(7)
C34 C35 1.379(7)
C35 C36 1.381(8)
C35 H35A 0.9500
C36 C37 1.332(8)
C36 H36A 0.9500
C37 C38 1.379(8)
C37 H37A 0.9500
C38 C39 1.373(7)
C38 H38A 0.9500
C39 H39C 0.9500
O5A C31A 1.262(6)
O6A C33A 1.285(6)
C25A C26A 1.380(8)
C25A C30A 1.383(7)
C25A H25B 0.9500
C26A C27A 1.377(8)
C26A H26B 0.9500
C27A C28A 1.343(8)
C27A H27B 0.9500
C28A C29A 1.389(8)
C28A H28B 0.9500
C29A C30A 1.381(7)
C29A H29B 0.9500
C30A C31A 1.490(7)
C31A C32A 1.410(7)
C32A C33A 1.388(6)
C32A H32B 0.9500
C33A C34A 1.500(7)
C34A C35A 1.379(7)
C34A C39A 1.382(7)
C35A C36A 1.373(8)
C35A H35B 0.9500
C36A C37A 1.389(8)
C36A H36B 0.9500
C37A C38A 1.350(8)
C37A H37B 0.9500
C38A C39A 1.369(7)
C38A H38B 0.9500
C39A H39A 0.9500
O5B C31B 1.269(5)
O6B C33B 1.279(5)
C25B C30B 1.362(7)
C25B C26B 1.380(7)
C25B H25C 0.9500
C26B C27B 1.375(8)
C26B H26C 0.9500
C27B C28B 1.361(8)
C27B H27C 0.9500
C28B C29B 1.386(7)
C28B H28C 0.9500
C29B C30B 1.398(7)
C29B H29C 0.9500
C30B C31B 1.489(6)
C31B C32B 1.398(6)
C32B C33B 1.398(7)
C32B H32C 0.9500
C33B C34B 1.519(7)
C34B C39B 1.370(7)
C34B C35B 1.411(7)
C35B C36B 1.377(7)
C35B H35C 0.9500
C36B C37B 1.351(7)
C36B H36C 0.9500
C37B C38B 1.394(8)
C37B H37C 0.9500
C38B C39B 1.399(7)
C38B H38C 0.9500
C39B H39B 0.9500

loop_
_geom_torsion_atom_site_label_1
_geom_torsion_atom_site_label_2
_geom_torsion_atom_site_label_3
_geom_torsion_atom_site_label_4
_geom_torsion
O5B Eu1 N1 C11 -16.2(5)
O5A Eu1 N1 C11 -125.1(4)
O6 Eu1 N1 C11 145.3(3)
O6B Eu1 N1 C11 20.6(4)
O5 Eu1 N1 C11 98.0(4)
O6A Eu1 N1 C11 -59.4(4)
N2 Eu1 N1 C11 179.3(4)
O5B Eu1 N1 C10 166.2(3)
O5A Eu1 N1 C10 57.3(4)
O6 Eu1 N1 C10 -32.3(4)
O6B Eu1 N1 C10 -157.0(4)
O5 Eu1 N1 C10 -79.6(3)
O6A Eu1 N1 C10 123.0(4)
N2 Eu1 N1 C10 1.7(3)
O5B Eu1 N2 C17 15.5(5)
O5A Eu1 N2 C17 55.5(3)
O6 Eu1 N2 C17 -24.2(3)
O6B Eu1 N2 C17 -148.1(3)
O5 Eu1 N2 C17 -98.1(4)
O6A Eu1 N2 C17 116.9(3)
N1 Eu1 N2 C17 179.7(4)
O5B Eu1 N2 C18 -166.7(3)
O5A Eu1 N2 C18 -126.7(3)
O6 Eu1 N2 C18 153.6(3)
O6B Eu1 N2 C18 29.7(4)
O5 Eu1 N2 C18 79.7(3)
O6A Eu1 N2 C18 -65.4(3)
N1 Eu1 N2 C18 -2.5(3)
C6 S1 C1 C2 -2.0(6)
S1 C1 C2 O1 -179.3(5)
S1 C1 C2 C5 0.3(8)
C3 O1 C2 C1 -161.6(8)
C3 O1 C2 C5 18.9(9)
C2 O1 C3 C4 -40.9(10)
O1 C3 C4 O2 47.8(10)
C5 O2 C4 C3 -29.3(8)
C4 O2 C5 C6 -177.7(5)
C4 O2 C5 C2 8.1(7)
C1 C2 C5 C6 2.3(8)
O1 C2 C5 C6 -178.1(5)
C1 C2 C5 O2 177.3(5)
O1 C2 C5 O2 -3.2(9)
O2 C5 C6 C7 5.4(9)
C2 C5 C6 C7 180.0(5)
O2 C5 C6 S1 -178.4(4)
C2 C5 C6 S1 -3.9(6)
C1 S1 C6 C5 3.4(5)
C1 S1 C6 C7 -180.0(5)
C5 C6 C7 C8 -164.1(5)
S1 C6 C7 C8 19.9(7)
C5 C6 C7 C11 15.5(8)
S1 C6 C7 C11 -160.5(4)
C11 C7 C8 C9 0.8(7)
C6 C7 C8 C9 -179.6(4)
C7 C8 C9 C10 -0.4(7)
C7 C8 C9 C12 179.0(5)
C11 N1 C10 C9 0.9(7)
Eu1 N1 C10 C9 178.6(3)
C11 N1 C10 C18 -178.6(4)
Eu1 N1 C10 C18 -0.9(5)
C8 C9 C10 N1 -0.4(7)
C12 C9 C10 N1 -179.9(4)
C8 C9 C10 C18 179.0(4)
C12 C9 C10 C18 -0.5(7)
C10 N1 C11 C7 -0.5(7)
Eu1 N1 C11 C7 -178.1(4)
C8 C7 C11 N1 -0.4(7)
C6 C7 C11 N1 -180.0(5)
C8 C9 C12 C13 -178.1(5)
C10 C9 C12 C13 1.4(7)
C9 C12 C13 C14 -1.2(8)
C12 C13 C14 C15 -178.8(5)
C12 C13 C14 C18 0.2(7)
C18 C14 C15 C16 0.0(7)
C13 C14 C15 C16 179.0(4)
C14 C15 C16 C17 -1.0(7)
C14 C15 C16 C19 178.1(4)
C18 N2 C17 C16 -1.7(7)
Eu1 N2 C17 C16 176.1(3)
C15 C16 C17 N2 1.9(7)
C19 C16 C17 N2 -177.2(4)
C17 N2 C18 C14 0.6(6)
Eu1 N2 C18 C14 -177.3(3)
C17 N2 C18 C10 -178.9(4)
Eu1 N2 C18 C10 3.2(5)
C15 C14 C18 N2 0.2(7)
C13 C14 C18 N2 -178.8(4)
C15 C14 C18 C10 179.7(4)
C13 C14 C18 C10 0.7(6)
N1 C10 C18 N2 -1.5(6)
C9 C10 C18 N2 179.0(4)
N1 C10 C18 C14 178.9(4)
C9 C10 C18 C14 -0.5(7)
C15 C16 C19 C20 -12.4(8)
C17 C16 C19 C20 166.6(5)
C15 C16 C19 S2 167.1(4)
C17 C16 C19 S2 -13.9(6)
C24 S2 C19 C20 -0.5(4)
C24 S2 C19 C16 179.9(4)
C16 C19 C20 O3 0.0(8)
S2 C19 C20 O3 -179.5(4)
C16 C19 C20 C23 -179.9(4)
S2 C19 C20 C23 0.5(5)
C21 O3 C20 C19 -160.7(5)
C21 O3 C20 C23 19.3(7)
C20 O3 C21 C22 -47.9(7)
C23 O4 C22 C21 -45.6(6)
O3 C21 C22 O4 63.8(7)
C22 O4 C23 C24 -166.5(6)
C22 O4 C23 C20 15.7(7)
C19 C20 C23 C24 -0.3(7)
O3 C20 C23 C24 179.8(5)
C19 C20 C23 O4 177.7(4)
O3 C20 C23 O4 -2.2(8)
O4 C23 C24 S2 -178.1(4)
C20 C23 C24 S2 -0.1(6)
C19 S2 C24 C23 0.3(5)
O5B Eu1 O5 C31 -65.4(4)
O5A Eu1 O5 C31 43.2(5)
O6 Eu1 O5 C31 0.8(4)
O6B Eu1 O5 C31 -129.9(4)
O6A Eu1 O5 C31 -170.5(4)
N1 Eu1 O5 C31 147.6(4)
N2 Eu1 O5 C31 82.1(4)
O5B Eu1 O6 C33 113.8(4)
O5A Eu1 O6 C33 -159.4(5)
O6B Eu1 O6 C33 52.5(5)
O5 Eu1 O6 C33 -7.0(4)
O6A Eu1 O6 C33 165.1(4)
N1 Eu1 O6 C33 -56.0(5)
N2 Eu1 O6 C33 -86.9(4)
C30 C25 C26 C27 -2.0(10)
C25 C26 C27 C28 0.2(11)
C26 C27 C28 C29 0.8(11)
C27 C28 C29 C30 -0.1(9)
C26 C25 C30 C29 2.7(8)
C26 C25 C30 C31 -178.6(5)
C28 C29 C30 C25 -1.7(8)
C28 C29 C30 C31 179.7(5)
Eu1 O5 C31 C32 0.6(8)
Eu1 O5 C31 C30 175.2(3)
C25 C30 C31 O5 -27.0(6)
C29 C30 C31 O5 151.6(5)
C25 C30 C31 C32 147.9(5)
C29 C30 C31 C32 -33.5(7)
O5 C31 C32 C33 1.6(8)
C30 C31 C32 C33 -172.8(4)
Eu1 O6 C33 C32 11.0(7)
Eu1 O6 C33 C34 -164.2(3)
C31 C32 C33 O6 -6.9(8)
C31 C32 C33 C34 168.1(4)
O6 C33 C34 C39 -2.8(7)
C32 C33 C34 C39 -178.1(5)
O6 C33 C34 C35 174.4(5)
C32 C33 C34 C35 -0.9(8)
C39 C34 C35 C36 1.6(9)
C33 C34 C35 C36 -175.5(5)
C34 C35 C36 C37 -0.3(10)
C35 C36 C37 C38 -0.9(11)
C36 C37 C38 C39 0.8(11)
C35 C34 C39 C38 -1.7(9)
C33 C34 C39 C38 175.6(6)
C37 C38 C39 C34 0.5(11)
O5B Eu1 O5A C31A -59.4(4)
O6 Eu1 O5A C31A -137.5(5)
O6B Eu1 O5A C31A -10.7(5)
O5 Eu1 O5A C31A -178.7(4)
O6A Eu1 O5A C31A 20.4(4)
N1 Eu1 O5A C31A 89.3(4)
N2 Eu1 O5A C31A 140.9(5)
O5B Eu1 O6A C33A 61.5(4)
O5A Eu1 O6A C33A -25.8(4)
O6 Eu1 O6A C33A 10.5(5)
O6B Eu1 O6A C33A 136.9(4)
O5 Eu1 O6A C33A 177.1(3)
N1 Eu1 O6A C33A -140.9(4)
N2 Eu1 O6A C33A -86.0(4)
C30A C25A C26A C27A -1.6(10)
C25A C26A C27A C28A 2.1(10)
C26A C27A C28A C29A -0.6(11)
C27A C28A C29A C30A -1.4(11)
C28A C29A C30A C25A 1.9(10)
C28A C29A C30A C31A -178.6(6)
C26A C25A C30A C29A -0.4(9)
C26A C25A C30A C31A -180.0(5)
Eu1 O5A C31A C32A -11.2(8)
Eu1 O5A C31A C30A 167.2(3)
C29A C30A C31A O5A 164.0(5)
C25A C30A C31A O5A -16.5(7)
C29A C30A C31A C32A -17.5(8)
C25A C30A C31A C32A 162.0(5)
O5A C31A C32A C33A -6.3(8)
C30A C31A C32A C33A 175.4(5)
Eu1 O6A C33A C32A 22.9(7)
Eu1 O6A C33A C34A -156.9(3)
C31A C32A C33A O6A 0.1(8)
C31A C32A C33A C34A 179.9(5)
O6A C33A C34A C35A -152.6(5)
C32A C33A C34A C35A 27.7(7)
O6A C33A C34A C39A 28.1(6)
C32A C33A C34A C39A -151.7(5)
C39A C34A C35A C36A 0.1(9)
C33A C34A C35A C36A -179.3(6)
C34A C35A C36A C37A 2.1(11)
C35A C36A C37A C38A -2.6(11)
C36A C37A C38A C39A 0.8(10)
C37A C38A C39A C34A 1.4(9)
C35A C34A C39A C38A -1.9(8)
C33A C34A C39A C38A 177.5(5)
O5A Eu1 O5B C31B 138.6(4)
O6 Eu1 O5B C31B -144.0(4)
O6B Eu1 O5B C31B -15.3(4)
O5 Eu1 O5B C31B -80.9(4)
O6A Eu1 O5B C31B 65.5(4)
N1 Eu1 O5B C31B 22.6(5)
N2 Eu1 O5B C31B 176.1(4)
O5B Eu1 O6B C33B 14.6(4)
O5A Eu1 O6B C33B -36.6(5)
O6 Eu1 O6B C33B 77.6(4)
O5 Eu1 O6B C33B 135.2(4)
O6A Eu1 O6B C33B -66.8(4)
N1 Eu1 O6B C33B -145.4(4)
N2 Eu1 O6B C33B -174.4(4)
C30B C25B C26B C27B 0.3(9)
C25B C26B C27B C28B -2.3(9)
C26B C27B C28B C29B 2.9(9)
C27B C28B C29B C30B -1.4(9)
C26B C25B C30B C29B 1.2(8)
C26B C25B C30B C31B -174.2(5)
C28B C29B C30B C25B -0.6(8)
C28B C29B C30B C31B 174.6(5)
Eu1 O5B C31B C32B 9.8(8)
Eu1 O5B C31B C30B -173.1(3)
C25B C30B C31B O5B 8.5(7)
C29B C30B C31B O5B -166.7(5)
C25B C30B C31B C32B -174.3(5)
C29B C30B C31B C32B 10.5(7)
O5B C31B C32B C33B 5.4(8)
C30B C31B C32B C33B -171.6(5)
Eu1 O6B C33B C32B -9.1(7)
Eu1 O6B C33B C34B 172.6(3)
C31B C32B C33B O6B -5.4(8)
C31B C32B C33B C34B 172.8(5)
O6B C33B C34B C39B 11.2(7)
C32B C33B C34B C39B -167.1(5)
O6B C33B C34B C35B -173.0(5)
C32B C33B C34B C35B 8.6(7)
C39B C34B C35B C36B -0.5(8)
C33B C34B C35B C36B -176.2(5)
C34B C35B C36B C37B 0.1(9)
C35B C36B C37B C38B 0.5(9)
C36B C37B C38B C39B -0.7(9)
C35B C34B C39B C38B 0.3(8)
C33B C34B C39B C38B 176.2(5)
C37B C38B C39B C34B 0.3(8)
